data_1564208
loop_
_publ_author_name
'Yunusova, Sevilya N.'
'Novikov, Alexander S.'
'Khoroshilova, Olesya V.'
'Kolesnikov, Ilya E.'
'Demakova, Marina Ya.'
'Bolotin, Dmitrii S.'

_publ_section_title
;
 Solid-state fluorescent 1,2,4-triazole zinc(II) complexes:
 Self-organization via bifurcated (N H)2&#x22EF;Cl contacts
;
_journal_name_full 'Inorganica Chimica Acta'
_journal_page_first 119660
_journal_paper_doi 10.1016/j.ica.2020.119660
_journal_volume 510
_journal_year 2020
_chemical_formula_moiety 'C20 H24 Cl2 N8 Zn'
_chemical_formula_sum 'C20 H24 Cl2 N8 Zn'
_chemical_formula_weight 512.74
_space_group_crystal_system monoclinic
_space_group_IT_number 14
_space_group_name_Hall '-P 2ybc'
_space_group_name_H-M_alt 'P 1 21/c 1'
_atom_sites_solution_hydrogens geom
_atom_sites_solution_primary dual
_cell_angle_alpha 90
_cell_angle_beta 96.046(3)
_cell_angle_gamma 90
_cell_formula_units_Z 4
_cell_length_a 8.6531(3)
_cell_length_b 18.8376(6)
_cell_length_c 13.8048(5)
_cell_measurement_reflns_used 6666
_cell_measurement_temperature 100(2)
_cell_measurement_theta_max 71.4630
_cell_measurement_theta_min 3.9240
_cell_volume 2237.72(13)
_computing_cell_refinement 'CrysAlisPro 1.171.39.35a (Rigaku OD, 2017)'
_computing_data_collection 'CrysAlisPro 1.171.39.35a (Rigaku OD, 2017)'
_computing_data_reduction 'CrysAlisPro 1.171.39.35a (Rigaku OD, 2017)'
_computing_molecular_graphics 'Olex2 (Dolomanov et al., 2009)'
_computing_publication_material 'Olex2 (Dolomanov et al., 2009)'
_computing_structure_refinement 'ShelXL (Sheldrick, 2015)'
_computing_structure_solution 'ShelXT (Sheldrick, 2015)'
_diffrn_ambient_temperature 100(2)
_diffrn_detector 'CCD plate'
_diffrn_detector_type HyPix3000
_diffrn_measured_fraction_theta_full 0.999
_diffrn_measured_fraction_theta_max 0.990
_diffrn_measurement_details
;
List of Runs (angles in degrees, time in seconds):

  # Type    Start    End  Width  t~exp~   \w     \q     \k     \f   Frames
--------------------------------------------------------------------------
  1  \w    -81.00 -26.00   0.50    0.20    --  -41.22 113.00  19.00  110
  2  \w     -4.00  38.00   0.50    0.20    --   41.22-113.00 -72.00   84
  3  \w     51.00  76.00   0.50    0.62    --  101.00-113.00 -72.00   50
  4  \w    101.00 145.00   0.50    0.62    --  101.00 113.00  19.00   88
  5  \w    -97.00 -39.00   0.50    0.20    --  -41.22 138.00-150.00  116
  6  \w    -91.00 -23.00   0.50    0.20    --  -41.22 -65.00 -90.00  136
  7  \w    -35.00  20.00   0.50    0.20    --  -41.22  77.00 120.00  110
  8  \w     27.00 104.00   0.50    0.20    --   41.22  65.00-180.00  154
  9  \w     21.00  70.00   0.50    0.20    --   41.22  65.00  30.00   98
 10  \w     76.00 104.00   0.50    0.20    --   41.22  65.00  30.00   56
 11  \w    -21.00  48.00   0.50    0.20    --   41.22 -54.00 -90.00  138
 12  \w     35.00  77.00   0.50    0.20    --   41.22  43.00  90.00   84
 13  \w     75.00 100.00   0.50    0.20    --   41.22  54.00 -30.00   50
 14  \w     82.00 112.00   0.50    0.62    --  101.00  68.00  60.00   60
 15  \w     85.00 135.00   0.50    0.62    --  101.00  50.00 120.00  100
 16  \w     96.00 125.00   0.50    0.62    --  101.00  33.00-120.00   58
 17  \w     36.00  97.00   0.50    0.62    --  101.00-111.00 -90.00  122
 18  \w     88.00 153.00   0.50    0.62    --  101.00  50.00  90.00  130
 19  \w     99.00 125.00   0.50    0.62    --  101.00  33.00-180.00   52
 20  \w     60.00 127.00   0.50    0.62    --  101.00 -87.00 -60.00  134
 21  \w     38.00  89.00   0.50    0.62    --  101.00 -42.00  90.00  102
 22  \w     85.00 150.00   0.50    0.62    --  101.00  50.00 -60.00  130
 23  \w     80.00 122.00   0.50    0.62    --  101.00 -68.00 -60.00   84
 24  \w    120.00 148.00   0.50    0.62    --  101.00  68.00  60.00   56
 25  \w     36.00 110.00   0.50    0.62    --  101.00 -33.00 -90.00  148
 26  \w     49.00 108.00   0.50    0.62    --  101.00-111.00 -30.00  118
 27  \w     38.00 128.00   0.50    0.62    --  101.00 -87.00  90.00  180
;
_diffrn_measurement_device 'four-circle diffractometer'
_diffrn_measurement_device_type 'SuperNova, Single source at offset/far, HyPix3000'
_diffrn_measurement_method '\w scans'
_diffrn_orient_matrix_type 'CrysAlisPro convention (1999,Acta A55,543-557)'
_diffrn_orient_matrix_UB_11 0.0704107000
_diffrn_orient_matrix_UB_12 -0.0719504000
_diffrn_orient_matrix_UB_13 0.0342209000
_diffrn_orient_matrix_UB_21 0.1590755000
_diffrn_orient_matrix_UB_22 0.0358745000
_diffrn_orient_matrix_UB_23 0.0258031000
_diffrn_orient_matrix_UB_31 -0.0425279000
_diffrn_orient_matrix_UB_32 0.0149138000
_diffrn_orient_matrix_UB_33 0.1036872000
_diffrn_radiation_monochromator mirror
_diffrn_radiation_probe x-ray
_diffrn_radiation_type CuK\a
_diffrn_radiation_wavelength 1.54184
_diffrn_reflns_av_R_equivalents 0.0381
_diffrn_reflns_av_unetI/netI 0.0392
_diffrn_reflns_Laue_measured_fraction_full 0.999
_diffrn_reflns_Laue_measured_fraction_max 0.990
_diffrn_reflns_limit_h_max 10
_diffrn_reflns_limit_h_min -10
_diffrn_reflns_limit_k_max 22
_diffrn_reflns_limit_k_min -23
_diffrn_reflns_limit_l_max 16
_diffrn_reflns_limit_l_min -14
_diffrn_reflns_number 11899
_diffrn_reflns_point_group_measured_fraction_full 0.999
_diffrn_reflns_point_group_measured_fraction_max 0.990
_diffrn_reflns_theta_full 67.684
_diffrn_reflns_theta_max 71.983
_diffrn_reflns_theta_min 3.984
_diffrn_source 'micro-focus sealed X-ray tube'
_diffrn_source_type 'SuperNova (Cu) X-ray Source'
_exptl_absorpt_coefficient_mu 3.927
_exptl_absorpt_correction_T_max 1.00000
_exptl_absorpt_correction_T_min 0.88699
_exptl_absorpt_correction_type multi-scan
_exptl_absorpt_process_details
;
CrysAlisPro 1.171.39.35a (Rigaku Oxford Diffraction, 2017)
Empirical absorption correction using spherical harmonics,
 implemented in SCALE3 ABSPACK scaling algorithm.
;
_exptl_crystal_colour colourless
_exptl_crystal_colour_lustre .
_exptl_crystal_colour_modifier .
_exptl_crystal_colour_primary colourless
_exptl_crystal_density_diffrn 1.522
_exptl_crystal_description prism
_exptl_crystal_F_000 1056
_exptl_crystal_size_max 0.4
_exptl_crystal_size_mid 0.22
_exptl_crystal_size_min 0.19
_refine_diff_density_max 0.305
_refine_diff_density_min -0.370
_refine_diff_density_rms 0.065
_refine_ls_extinction_coef .
_refine_ls_extinction_method none
_refine_ls_goodness_of_fit_ref 1.057
_refine_ls_hydrogen_treatment constr
_refine_ls_matrix_type full
_refine_ls_number_parameters 284
_refine_ls_number_reflns 4354
_refine_ls_number_restraints 0
_refine_ls_restrained_S_all 1.057
_refine_ls_R_factor_all 0.0339
_refine_ls_R_factor_gt 0.0303
_refine_ls_shift/su_max 0.001
_refine_ls_shift/su_mean 0.000
_refine_ls_structure_factor_coef Fsqd
_refine_ls_weighting_details 'w=1/[\s^2^(Fo^2^)+(0.0356P)^2^+0.8177P] where P=(Fo^2^+2Fc^2^)/3'
_refine_ls_weighting_scheme calc
_refine_ls_wR_factor_gt 0.0771
_refine_ls_wR_factor_ref 0.0794
_reflns_Friedel_coverage 0.000
_reflns_Friedel_fraction_full .
_reflns_Friedel_fraction_max .
_reflns_number_gt 3918
_reflns_number_total 4354
_reflns_threshold_expression 'I > 2\s(I)'
_cod_data_source_file ICA-2020-510-119660.cif
_cod_data_source_block 6
_cod_original_cell_volume 2237.73(13)
_cod_database_code 1564208
_diffrn_oxdiff_ac3_digest_frames
;
014fdd3d3040ac18ae99fe7b64ac5973c300041cd8e
;
_reflns_odcompleteness_completeness 99.75
_reflns_odcompleteness_iscentric 1
_reflns_odcompleteness_theta 70.93
_olex2_refinement_description
;
1. Fixed Uiso
 At 1.2 times of:
  All C(H) groups, All N(H) groups
 At 1.5 times of:
  All C(H,H,H) groups
2.a Aromatic/amide H refined with riding coordinates:
 N3(H3), N1A(H1A), C8(H8), C6(H6), C10A(H10A), C9(H9), C6A(H6A), C7A(H7A),
 C8A(H8A), C9A(H9A), C7(H7), C10(H10)
2.b Idealised Me refined as rotating group:
 C4(H4A,H4B,H4C), C5(H5A,H5B,H5C), C5A(H5AA,H5AB,H5AC), C4A(H4AA,H4AB,H4AC)
;

loop_
_space_group_symop_operation_xyz
'x, y, z'
'-x, y+1/2, -z+1/2'
'-x, -y, -z'
'x, -y-1/2, z-1/2'

loop_
_atom_site_label
_atom_site_type_symbol
_atom_site_fract_x
_atom_site_fract_y
_atom_site_fract_z
_atom_site_U_iso_or_equiv
_atom_site_adp_type
_atom_site_occupancy
_atom_site_site_symmetry_order
_atom_site_calc_flag
_atom_site_refinement_flags_posn
_atom_site_refinement_flags_adp
_atom_site_refinement_flags_occupancy
_atom_site_disorder_assembly
_atom_site_disorder_group
Zn1 Zn 0.24092(3) 0.56610(2) 0.29202(2) 0.01450(8) Uani 1 1 d . . . . .
Cl1 Cl 0.06889(5) 0.51226(2) 0.38078(3) 0.01928(11) Uani 1 1 d . . . . .
Cl2 Cl 0.28772(5) 0.51767(3) 0.15072(3) 0.02103(11) Uani 1 1 d . . . . .
N2 N 0.45505(18) 0.57050(8) 0.37073(12) 0.0158(3) Uani 1 1 d . . . . .
N1 N 0.50995(18) 0.63897(8) 0.39544(12) 0.0165(3) Uani 1 1 d . . . . .
N3 N 0.69681(19) 0.56008(8) 0.43095(12) 0.0183(3) Uani 1 1 d . . . . .
H3 H 0.7874 0.5415 0.4522 0.022 Uiso 1 1 calc R . . . .
N2A N 0.16679(19) 0.66887(8) 0.28240(12) 0.0171(3) Uani 1 1 d . . . . .
N1A N 0.23968(19) 0.72190(9) 0.33940(12) 0.0179(3) Uani 1 1 d . . . . .
H1A H 0.3332 0.7194 0.3711 0.022 Uiso 1 1 calc R . . . .
N3A N 0.00907(19) 0.76414(9) 0.28225(12) 0.0189(3) Uani 1 1 d . . . . .
N4 N 0.75774(19) 0.68369(9) 0.45777(13) 0.0203(3) Uani 1 1 d . . . . .
N4A N 0.1742(2) 0.83962(9) 0.38692(14) 0.0243(4) Uani 1 1 d . . . . .
C1 C 0.5676(2) 0.52409(10) 0.39175(13) 0.0163(4) Uani 1 1 d . . . . .
C2 C 0.5637(2) 0.44705(10) 0.37550(14) 0.0163(4) Uani 1 1 d . . . . .
C1A C 0.0297(2) 0.69719(10) 0.25062(14) 0.0168(4) Uani 1 1 d . . . . .
C2A C -0.0901(2) 0.65780(10) 0.18862(14) 0.0182(4) Uani 1 1 d . . . . .
C3A C 0.1427(2) 0.77844(10) 0.33813(15) 0.0190(4) Uani 1 1 d . . . . .
C8 C 0.5584(2) 0.30067(11) 0.33922(15) 0.0219(4) Uani 1 1 d . . . . .
H8 H 0.5569 0.2511 0.3268 0.026 Uiso 1 1 calc R . . . .
C3 C 0.6578(2) 0.63056(10) 0.43065(14) 0.0166(4) Uani 1 1 d . . . . .
C6 C 0.7022(2) 0.40785(11) 0.38275(15) 0.0212(4) Uani 1 1 d . . . . .
H6 H 0.7988 0.4310 0.3997 0.025 Uiso 1 1 calc R . . . .
C10A C -0.0518(2) 0.61704(11) 0.11035(15) 0.0207(4) Uani 1 1 d . . . . .
H10A H 0.0521 0.6162 0.0940 0.025 Uiso 1 1 calc R . . . .
C9 C 0.4200(2) 0.33909(11) 0.33154(15) 0.0218(4) Uani 1 1 d . . . . .
H9 H 0.3239 0.3158 0.3134 0.026 Uiso 1 1 calc R . . . .
C6A C -0.2440(2) 0.66048(11) 0.21020(14) 0.0193(4) Uani 1 1 d . . . . .
H6A H -0.2714 0.6903 0.2612 0.023 Uiso 1 1 calc R . . . .
C7A C -0.3574(2) 0.61973(11) 0.15728(15) 0.0226(4) Uani 1 1 d . . . . .
H7A H -0.4614 0.6205 0.1736 0.027 Uiso 1 1 calc R . . . .
C8A C -0.3184(2) 0.57794(11) 0.08057(16) 0.0234(4) Uani 1 1 d . . . . .
H8A H -0.3954 0.5497 0.0448 0.028 Uiso 1 1 calc R . . . .
C4 C 0.7003(2) 0.75619(10) 0.45265(16) 0.0236(4) Uani 1 1 d . . . . .
H4A H 0.6263 0.7619 0.3943 0.035 Uiso 1 1 calc GR . . . .
H4B H 0.7875 0.7890 0.4494 0.035 Uiso 1 1 calc GR . . . .
H4C H 0.6482 0.7666 0.5107 0.035 Uiso 1 1 calc GR . . . .
C5 C 0.9105(2) 0.67024(11) 0.50895(16) 0.0215(4) Uani 1 1 d . . . . .
H5A H 0.9006 0.6617 0.5781 0.032 Uiso 1 1 calc GR . . . .
H5B H 0.9775 0.7115 0.5024 0.032 Uiso 1 1 calc GR . . . .
H5C H 0.9563 0.6284 0.4809 0.032 Uiso 1 1 calc GR . . . .
C9A C -0.1666(3) 0.57755(11) 0.05618(16) 0.0232(4) Uani 1 1 d . . . . .
H9A H -0.1410 0.5502 0.0023 0.028 Uiso 1 1 calc R . . . .
C7 C 0.6987(2) 0.33528(11) 0.36516(16) 0.0245(4) Uani 1 1 d . . . . .
H7 H 0.7929 0.3090 0.3709 0.029 Uiso 1 1 calc R . . . .
C10 C 0.4227(2) 0.41151(11) 0.35052(15) 0.0194(4) Uani 1 1 d . . . . .
H10 H 0.3279 0.4373 0.3465 0.023 Uiso 1 1 calc R . . . .
C5A C 0.0808(3) 0.90220(12) 0.35613(19) 0.0316(5) Uani 1 1 d . . . . .
H5AA H 0.1220 0.9241 0.2998 0.047 Uiso 1 1 calc GR . . . .
H5AB H 0.0853 0.9365 0.4098 0.047 Uiso 1 1 calc GR . . . .
H5AC H -0.0273 0.8878 0.3382 0.047 Uiso 1 1 calc GR . . . .
C4A C 0.3312(3) 0.85235(13) 0.43290(18) 0.0311(5) Uani 1 1 d . . . . .
H4AA H 0.3685 0.8102 0.4698 0.047 Uiso 1 1 calc GR . . . .
H4AB H 0.3306 0.8930 0.4771 0.047 Uiso 1 1 calc GR . . . .
H4AC H 0.4003 0.8624 0.3827 0.047 Uiso 1 1 calc GR . . . .

loop_
_atom_site_aniso_label
_atom_site_aniso_U_11
_atom_site_aniso_U_22
_atom_site_aniso_U_33
_atom_site_aniso_U_23
_atom_site_aniso_U_13
_atom_site_aniso_U_12
Zn1 0.01334(14) 0.01285(14) 0.01678(14) -0.00098(9) -0.00095(9) -0.00086(9)
Cl1 0.0150(2) 0.0189(2) 0.0243(2) 0.00256(18) 0.00352(17) -0.00063(16)
Cl2 0.0219(2) 0.0227(2) 0.0182(2) -0.00559(18) 0.00039(17) -0.00115(17)
N2 0.0150(8) 0.0144(8) 0.0172(8) -0.0020(6) -0.0014(6) -0.0016(6)
N1 0.0153(8) 0.0140(8) 0.0195(8) -0.0020(6) -0.0010(6) -0.0014(6)
N3 0.0143(8) 0.0145(8) 0.0247(8) -0.0013(7) -0.0039(6) 0.0008(6)
N2A 0.0174(8) 0.0138(8) 0.0190(8) -0.0016(6) -0.0028(6) -0.0013(6)
N1A 0.0156(8) 0.0152(8) 0.0216(8) -0.0045(7) -0.0045(6) -0.0011(6)
N3A 0.0180(8) 0.0145(8) 0.0237(8) -0.0004(7) -0.0009(6) 0.0000(6)
N4 0.0163(8) 0.0148(8) 0.0283(9) -0.0034(7) -0.0048(7) -0.0014(6)
N4A 0.0214(9) 0.0178(8) 0.0325(10) -0.0091(7) -0.0033(7) 0.0015(7)
C1 0.0154(9) 0.0171(9) 0.0161(9) -0.0004(7) -0.0002(7) -0.0008(7)
C2 0.0167(9) 0.0149(9) 0.0171(9) -0.0013(7) 0.0009(7) 0.0005(7)
C1A 0.0186(9) 0.0150(9) 0.0166(9) 0.0019(7) 0.0005(7) -0.0001(7)
C2A 0.0192(9) 0.0142(9) 0.0199(9) 0.0024(8) -0.0036(7) 0.0010(7)
C3A 0.0184(9) 0.0163(9) 0.0221(10) -0.0003(8) 0.0006(8) 0.0005(7)
C8 0.0239(10) 0.0133(9) 0.0286(11) -0.0048(8) 0.0040(8) -0.0007(8)
C3 0.0167(9) 0.0145(9) 0.0180(9) -0.0013(7) -0.0014(7) 0.0003(7)
C6 0.0150(9) 0.0190(10) 0.0289(10) -0.0053(8) -0.0004(8) -0.0017(8)
C10A 0.0194(9) 0.0191(10) 0.0226(10) -0.0004(8) -0.0027(7) 0.0022(8)
C9 0.0189(10) 0.0197(10) 0.0264(10) -0.0014(8) 0.0006(8) -0.0040(8)
C6A 0.0196(10) 0.0173(9) 0.0205(10) 0.0024(8) -0.0002(8) 0.0004(7)
C7A 0.0188(9) 0.0191(10) 0.0288(11) 0.0057(8) -0.0018(8) -0.0028(8)
C8A 0.0242(10) 0.0161(9) 0.0274(11) 0.0016(8) -0.0086(8) -0.0037(8)
C4 0.0226(10) 0.0146(9) 0.0322(11) -0.0048(8) -0.0042(8) 0.0004(8)
C5 0.0143(9) 0.0205(10) 0.0284(10) -0.0034(8) -0.0044(8) -0.0013(7)
C9A 0.0280(11) 0.0169(9) 0.0228(10) -0.0019(8) -0.0058(8) 0.0038(8)
C7 0.0183(10) 0.0204(10) 0.0343(11) -0.0049(9) 0.0004(8) 0.0039(8)
C10 0.0160(9) 0.0175(9) 0.0242(10) -0.0003(8) -0.0008(7) 0.0003(7)
C5A 0.0319(12) 0.0178(10) 0.0440(13) -0.0086(10) -0.0017(10) 0.0046(9)
C4A 0.0239(11) 0.0277(11) 0.0401(13) -0.0158(10) -0.0044(9) -0.0002(9)

loop_
_atom_type_symbol
_atom_type_description
_atom_type_scat_dispersion_real
_atom_type_scat_dispersion_imag
_atom_type_scat_source
C C 0.0181 0.0091 'International Tables Vol C Tables 4.2.6.8 and 6.1.1.4'
H H 0.0000 0.0000 'International Tables Vol C Tables 4.2.6.8 and 6.1.1.4'
Cl Cl 0.3639 0.7018 'International Tables Vol C Tables 4.2.6.8 and 6.1.1.4'
N N 0.0311 0.0180 'International Tables Vol C Tables 4.2.6.8 and 6.1.1.4'
Zn Zn -1.5491 0.6778 'International Tables Vol C Tables 4.2.6.8 and 6.1.1.4'

loop_
_geom_angle_atom_site_label_1
_geom_angle_atom_site_label_2
_geom_angle_atom_site_label_3
_geom_angle
_geom_angle_site_symmetry_1
_geom_angle_site_symmetry_3
Cl2 Zn1 Cl1 118.72(2) . .
N2 Zn1 Cl1 109.90(5) . .
N2 Zn1 Cl2 104.07(5) . .
N2A Zn1 Cl1 103.90(5) . .
N2A Zn1 Cl2 114.61(5) . .
N2A Zn1 N2 104.88(6) . .
N1 N2 Zn1 115.47(12) . .
C1 N2 Zn1 134.10(13) . .
C1 N2 N1 109.43(15) . .
C3 N1 N2 105.51(15) . .
C1 N3 H3 126.6 . .
C1 N3 C3 106.73(16) . .
C3 N3 H3 126.6 . .
N1A N2A Zn1 121.84(12) . .
C1A N2A Zn1 131.66(13) . .
C1A N2A N1A 103.60(15) . .
N2A N1A H1A 125.8 . .
C3A N1A N2A 108.41(15) . .
C3A N1A H1A 125.8 . .
C3A N3A C1A 103.69(16) . .
C3 N4 C4 118.53(16) . .
C3 N4 C5 121.93(17) . .
C4 N4 C5 118.46(16) . .
C3A N4A C5A 117.77(18) . .
C3A N4A C4A 119.25(17) . .
C4A N4A C5A 116.99(18) . .
N2 C1 N3 108.19(17) . .
N2 C1 C2 128.13(17) . .
N3 C1 C2 123.66(17) . .
C6 C2 C1 120.25(17) . .
C10 C2 C1 120.99(17) . .
C10 C2 C6 118.74(18) . .
N2A C1A N3A 114.24(17) . .
N2A C1A C2A 122.51(17) . .
N3A C1A C2A 123.24(17) . .
C10A C2A C1A 121.15(18) . .
C10A C2A C6A 119.72(18) . .
C6A C2A C1A 119.12(18) . .
N3A C3A N1A 110.06(17) . .
N3A C3A N4A 124.97(18) . .
N4A C3A N1A 124.96(18) . .
C9 C8 H8 120.1 . .
C7 C8 H8 120.1 . .
C7 C8 C9 119.72(19) . .
N1 C3 N3 110.12(16) . .
N1 C3 N4 125.25(17) . .
N4 C3 N3 124.56(17) . .
C2 C6 H6 119.9 . .
C7 C6 C2 120.18(19) . .
C7 C6 H6 119.9 . .
C2A C10A H10A 120.1 . .
C2A C10A C9A 119.70(19) . .
C9A C10A H10A 120.1 . .
C8 C9 H9 120.1 . .
C10 C9 C8 119.87(19) . .
C10 C9 H9 120.1 . .
C2A C6A H6A 119.9 . .
C7A C6A C2A 120.28(19) . .
C7A C6A H6A 119.9 . .
C6A C7A H7A 120.1 . .
C8A C7A C6A 119.86(19) . .
C8A C7A H7A 120.1 . .
C7A C8A H8A 120.0 . .
C7A C8A C9A 119.98(19) . .
C9A C8A H8A 120.0 . .
N4 C4 H4A 109.5 . .
N4 C4 H4B 109.5 . .
N4 C4 H4C 109.5 . .
H4A C4 H4B 109.5 . .
H4A C4 H4C 109.5 . .
H4B C4 H4C 109.5 . .
N4 C5 H5A 109.5 . .
N4 C5 H5B 109.5 . .
N4 C5 H5C 109.5 . .
H5A C5 H5B 109.5 . .
H5A C5 H5C 109.5 . .
H5B C5 H5C 109.5 . .
C10A C9A H9A 119.8 . .
C8A C9A C10A 120.4(2) . .
C8A C9A H9A 119.8 . .
C8 C7 H7 119.7 . .
C6 C7 C8 120.62(19) . .
C6 C7 H7 119.7 . .
C2 C10 H10 119.6 . .
C9 C10 C2 120.84(19) . .
C9 C10 H10 119.6 . .
N4A C5A H5AA 109.5 . .
N4A C5A H5AB 109.5 . .
N4A C5A H5AC 109.5 . .
H5AA C5A H5AB 109.5 . .
H5AA C5A H5AC 109.5 . .
H5AB C5A H5AC 109.5 . .
N4A C4A H4AA 109.5 . .
N4A C4A H4AB 109.5 . .
N4A C4A H4AC 109.5 . .
H4AA C4A H4AB 109.5 . .
H4AA C4A H4AC 109.5 . .
H4AB C4A H4AC 109.5 . .

loop_
_geom_bond_atom_site_label_1
_geom_bond_atom_site_label_2
_geom_bond_distance
_geom_bond_site_symmetry_2
Zn1 Cl1 2.2650(5) .
Zn1 Cl2 2.2288(5) .
Zn1 N2 2.0486(16) .
Zn1 N2A 2.0394(16) .
N2 N1 1.404(2) .
N2 C1 1.318(3) .
N1 C3 1.329(2) .
N3 H3 0.8800 .
N3 C1 1.370(2) .
N3 C3 1.370(2) .
N2A N1A 1.382(2) .
N2A C1A 1.332(3) .
N1A H1A 0.8800 .
N1A C3A 1.355(3) .
N3A C1A 1.353(3) .
N3A C3A 1.348(3) .
N4 C3 1.350(3) .
N4 C4 1.453(3) .
N4 C5 1.454(2) .
N4A C3A 1.348(3) .
N4A C5A 1.467(3) .
N4A C4A 1.458(3) .
C1 C2 1.468(3) .
C2 C6 1.403(3) .
C2 C10 1.402(3) .
C1A C2A 1.474(3) .
C2A C10A 1.394(3) .
C2A C6A 1.395(3) .
C8 H8 0.9500 .
C8 C9 1.394(3) .
C8 C7 1.391(3) .
C6 H6 0.9500 .
C6 C7 1.388(3) .
C10A H10A 0.9500 .
C10A C9A 1.394(3) .
C9 H9 0.9500 .
C9 C10 1.389(3) .
C6A H6A 0.9500 .
C6A C7A 1.391(3) .
C7A H7A 0.9500 .
C7A C8A 1.390(3) .
C8A H8A 0.9500 .
C8A C9A 1.389(3) .
C4 H4A 0.9800 .
C4 H4B 0.9800 .
C4 H4C 0.9800 .
C5 H5A 0.9800 .
C5 H5B 0.9800 .
C5 H5C 0.9800 .
C9A H9A 0.9500 .
C7 H7 0.9500 .
C10 H10 0.9500 .
C5A H5AA 0.9800 .
C5A H5AB 0.9800 .
C5A H5AC 0.9800 .
C4A H4AA 0.9800 .
C4A H4AB 0.9800 .
C4A H4AC 0.9800 .
